data_1006132
loop_
_publ_author_name
'Medarde, M.'
'Rodriguez-Carvajal, J.'

_publ_section_title
;
 Oxygen vacancy ordering in La~2-x~Sr~x~NiO~4-\d~ (0 <= x <= 0.5):
 the crystal structure and defects investigated by neutron diffraction
;
_journal_coden_ASTM ZPCMDN
_journal_issue 3
_journal_name_full
;
 Zeitschrift f\"ur Physik B: Condensed Matter
;
_journal_page_first 307
_journal_page_last 315
_journal_paper_doi 10.1007/s002570050293
_journal_volume 102
_journal_year 1997
_chemical_formula_structural '(La1.97 Sr0.03) (Ni O4)'
_chemical_formula_sum 'La1.97 Ni O4 Sr0.03'
_chemical_name_systematic 'Lanthanum strontium niccolate (0.97/0.03/1)'
_space_group_IT_number 64
_symmetry_cell_setting orthorhombic
_symmetry_Int_Tables_number 64
_symmetry_space_group_name_Hall '-B 2ab 2'
_symmetry_space_group_name_H-M 'B m a b'
_cell_angle_alpha 90
_cell_angle_beta 90
_cell_angle_gamma 90
_cell_formula_units_Z 4
_cell_length_a 5.4325(4)
_cell_length_b 5.5148(4)
_cell_length_c 12.523(1)
_cell_volume 375.2
_refine_ls_R_factor_all 0.015
_cod_original_formula_sum 'La1.97 Ni O4 Sr.03'
_cod_database_code 1006132

loop_
_symmetry_equiv_pos_as_xyz
x,y,z
x,-y,-z
x,1/2+y,1/2-z
x,1/2-y,1/2+z
-x,-y,-z
-x,y,z
-x,1/2-y,1/2+z
-x,1/2+y,1/2-z
1/2+x,y,1/2+z
1/2+x,-y,1/2-z
1/2+x,1/2+y,-z
1/2+x,1/2-y,z
1/2-x,-y,1/2-z
1/2-x,y,1/2+z
1/2-x,1/2-y,z
1/2-x,1/2+y,-z

loop_
_atom_site_label
_atom_site_type_symbol
_atom_site_symmetry_multiplicity
_atom_site_Wyckoff_symbol
_atom_site_fract_x
_atom_site_fract_y
_atom_site_fract_z
_atom_site_occupancy
_atom_site_attached_hydrogens
_atom_site_calc_flag
La1 La3+ 8 f 0. -0.014(1) 0.3636(3) 0.985 0 d
Sr1 Sr2+ 8 f 0. -0.014(1) 0.3636(3) 0.015 0 d
Ni1 Ni2+ 4 a 0. 0. 0. 1. 0 d
O1 O2- 8 e 0.25 0.25 -0.009(1) 1. 0 d
O2 O2- 8 f 0. 0.039(2) 0.1779(5) 1. 0 d

loop_
_atom_type_symbol
_atom_type_oxidation_number
La3+ 3.000
Sr2+ 2.000
Ni2+ 2.030
O2- -2.000
